data_7011686
loop_
_publ_author_name
'Maurya, Mannar R.'
'Khurana, Shilpa'
'Zhang, Wenjian'
'Rehder, Dieter'

_publ_section_title
;
 Biomimetic oxo-, dioxo- and oxo-peroxo-hydrazonato-vanadium(iv/v)
 complexes
;
_journal_issue 15
_journal_name_full 'Journal of the Chemical Society, Dalton Transactions'
_journal_page_first 3015
_journal_paper_doi 10.1039/b202852m
_journal_year 2002
_chemical_formula_sum 'C14 H12 N3 O3 V'
_chemical_formula_weight 321.21
_chemical_name_systematic
; 
? 
;
_space_group_IT_number 15
_symmetry_cell_setting monoclinic
_symmetry_space_group_name_Hall '-C 2yc'
_symmetry_space_group_name_H-M 'C 1 2/c 1'
_atom_sites_solution_hydrogens geom
_atom_sites_solution_primary direct
_atom_sites_solution_secondary difmap
_audit_creation_method SHELXL-97
_cell_angle_alpha 90.00
_cell_angle_beta 119.7930(10)
_cell_angle_gamma 90.00
_cell_formula_units_Z 8
_cell_length_a 16.2827(15)
_cell_length_b 12.6396(12)
_cell_length_c 14.7731(14)
_cell_measurement_reflns_used 4511
_cell_measurement_temperature 153(2)
_cell_measurement_theta_max 27.050
_cell_measurement_theta_min 2.161
_cell_volume 2638.5(4)
_computing_cell_refinement 'Bruker SMART'
_computing_data_collection 'Bruker SMART'
_computing_data_reduction 'Bruker SHELXTL'
_computing_molecular_graphics 'Bruker SHELXTL'
_computing_publication_material 'Bruker SHELXTL'
_computing_structure_refinement 'SHELXL-97 (Sheldrick, 1997)'
_computing_structure_solution 'SHELXS-97 (Sheldrick, 1990)'
_diffrn_ambient_temperature 153(2)
_diffrn_measured_fraction_theta_full 0.968
_diffrn_measured_fraction_theta_max 0.968
_diffrn_measurement_device_type 'CCD area detector'
_diffrn_measurement_method 'phi and omega scans'
_diffrn_radiation_monochromator graphite
_diffrn_radiation_source 'fine-focus sealed tube'
_diffrn_radiation_type MoK\a
_diffrn_radiation_wavelength 0.71073
_diffrn_reflns_av_R_equivalents 0.0535
_diffrn_reflns_av_sigmaI/netI 0.0404
_diffrn_reflns_limit_h_max 21
_diffrn_reflns_limit_h_min -20
_diffrn_reflns_limit_k_max 16
_diffrn_reflns_limit_k_min -16
_diffrn_reflns_limit_l_max 19
_diffrn_reflns_limit_l_min -18
_diffrn_reflns_number 15407
_diffrn_reflns_theta_full 28.01
_diffrn_reflns_theta_max 28.01
_diffrn_reflns_theta_min 2.16
_exptl_absorpt_coefficient_mu 0.766
_exptl_absorpt_correction_T_max 1.0000
_exptl_absorpt_correction_T_min 0.765980
_exptl_absorpt_correction_type multi-scan
_exptl_absorpt_process_details 'Bruker Sadabs'
_exptl_crystal_colour yellow
_exptl_crystal_density_diffrn 1.617
_exptl_crystal_density_meas ?
_exptl_crystal_density_method 'not measured'
_exptl_crystal_description nadel
_exptl_crystal_F_000 1312
_exptl_crystal_size_max 0.40
_exptl_crystal_size_mid 0.15
_exptl_crystal_size_min 0.10
_refine_diff_density_max 0.742
_refine_diff_density_min -0.511
_refine_diff_density_rms 0.093
_refine_ls_extinction_method none
_refine_ls_goodness_of_fit_ref 1.045
_refine_ls_hydrogen_treatment mixed
_refine_ls_matrix_type full
_refine_ls_number_parameters 190
_refine_ls_number_reflns 3097
_refine_ls_number_restraints 0
_refine_ls_restrained_S_all 1.045
_refine_ls_R_factor_all 0.0569
_refine_ls_R_factor_gt 0.0468
_refine_ls_shift/su_max 0.001
_refine_ls_shift/su_mean 0.000
_refine_ls_structure_factor_coef Fsqd
_refine_ls_weighting_details 'calc w=1/[\s^2^(Fo^2^)+(0.0767P)^2^+1.0418P] where P=(Fo^2^+2Fc^2^)/3'
_refine_ls_weighting_scheme calc
_refine_ls_wR_factor_gt 0.1234
_refine_ls_wR_factor_ref 0.1286
_reflns_number_gt 2571
_reflns_number_total 3097
_reflns_threshold_expression >2sigma(I)
_cod_data_source_file b202852m.txt
_cod_data_source_block 2vbhz
_cod_depositor_comments
;
The following automatic conversions were performed:
'_symmetry_cell_setting' value 'Monoclinic' changed to 'monoclinic'
according to '/home/saulius/struct/CIF-dictionaries/cif_core.dic'
dictionary named 'cif_core.dic' version 2.4.1 from
2010-06-29.

'_exptl_absorpt_correction_type' value 'Multi_scan' changed
to 'multi-scan' according to
'/home/saulius/struct/CIF-dictionaries/cif_core.dic' dictionary named
'cif_core.dic' version 2.4.1 from 2010-06-29.

Automatic conversion script
Id: cif_fix_enum 1527 2010-12-29 10:47:43Z saulius 

The following automatic conversions were performed:

'_exptl_crystal_density_meas' value 'not_measured' was changed to '?'
- the value is perceived as not measured.

Automatic conversion script
Id: cif_fix_values 3008 2015-01-20 13:52:24Z robertas 
;
_cod_original_sg_symbol_H-M C2/c
_cod_database_code 7011686

loop_
_symmetry_equiv_pos_as_xyz
'x, y, z'
'-x, y, -z+1/2'
'x+1/2, y+1/2, z'
'-x+1/2, y+1/2, -z+1/2'
'-x, -y, -z'
'x, -y, z-1/2'
'-x+1/2, -y+1/2, -z'
'x+1/2, -y+1/2, z-1/2'

loop_
_atom_site_label
_atom_site_type_symbol
_atom_site_fract_x
_atom_site_fract_y
_atom_site_fract_z
_atom_site_U_iso_or_equiv
_atom_site_adp_type
_atom_site_occupancy
_atom_site_symmetry_multiplicity
_atom_site_calc_flag
_atom_site_refinement_flags
_atom_site_disorder_assembly
_atom_site_disorder_group
V1 V 0.57183(3) 0.27996(3) 0.52758(3) 0.02176(15) Uani 1 1 d . . .
O1 O 0.58966(13) 0.15835(14) 0.56621(15) 0.0342(4) Uani 1 1 d . . .
O2 O 0.58882(13) 0.29497(15) 0.42933(14) 0.0331(4) Uani 1 1 d . . .
O3 O 0.43453(11) 0.29462(13) 0.46272(13) 0.0249(4) Uani 1 1 d . . .
N1 N 0.70558(13) 0.33673(16) 0.64190(15) 0.0218(4) Uani 1 1 d . . .
N2 N 0.54754(13) 0.40342(15) 0.60691(14) 0.0204(4) Uani 1 1 d . . .
N3 N 0.45502(13) 0.42868(16) 0.57728(15) 0.0230(4) Uani 1 1 d . . .
C1 C 0.78689(18) 0.2949(2) 0.6571(2) 0.0272(5) Uani 1 1 d . . .
H1A H 0.7847 0.2394 0.6126 0.033 Uiso 1 1 calc R . .
C2 C 0.87348(17) 0.3293(2) 0.7349(2) 0.0325(6) Uani 1 1 d . . .
H2A H 0.9299 0.2965 0.7450 0.039 Uiso 1 1 calc R . .
C3 C 0.87778(17) 0.4116(2) 0.7983(2) 0.0313(6) Uani 1 1 d . . .
H3A H 0.9371 0.4361 0.8525 0.038 Uiso 1 1 calc R . .
C4 C 0.79432(17) 0.4579(2) 0.78154(19) 0.0262(5) Uani 1 1 d . . .
H4A H 0.7956 0.5160 0.8231 0.031 Uiso 1 1 calc R . .
C5 C 0.70910(16) 0.41842(18) 0.70348(17) 0.0218(5) Uani 1 1 d . . .
C6 C 0.61598(16) 0.45671(18) 0.68053(18) 0.0212(5) Uani 1 1 d . . .
C7 C 0.60276(17) 0.5468(2) 0.7365(2) 0.0284(5) Uani 1 1 d . . .
H7A H 0.5350 0.5591 0.7087 0.043 Uiso 1 1 calc R . .
H7B H 0.6318 0.6105 0.7267 0.043 Uiso 1 1 calc R . .
H7C H 0.6328 0.5303 0.8110 0.043 Uiso 1 1 calc R . .
C8 C 0.40104(16) 0.36526(18) 0.49978(17) 0.0208(5) Uani 1 1 d . . .
C9 C 0.29743(15) 0.37410(18) 0.45314(17) 0.0208(5) Uani 1 1 d . . .
C10 C 0.25775(17) 0.45637(19) 0.48216(18) 0.0246(5) Uani 1 1 d . . .
H10A H 0.2972 0.5102 0.5281 0.030 Uiso 1 1 calc R . .
C11 C 0.16140(17) 0.4594(2) 0.44417(19) 0.0289(6) Uani 1 1 d . . .
H11A H 0.1346 0.5153 0.4641 0.035 Uiso 1 1 calc R . .
C12 C 0.10358(17) 0.3812(2) 0.37710(19) 0.0293(6) Uani 1 1 d . . .
H12A H 0.0375 0.3823 0.3529 0.035 Uiso 1 1 calc R . .
C13 C 0.14175(18) 0.3015(2) 0.3452(2) 0.0295(6) Uani 1 1 d . . .
H13A H 0.1016 0.2494 0.2973 0.035 Uiso 1 1 calc R . .
C14 C 0.23897(18) 0.29769(19) 0.38328(19) 0.0253(5) Uani 1 1 d . . .
H14A H 0.2652 0.2429 0.3615 0.030 Uiso 1 1 calc R . .

loop_
_atom_site_aniso_label
_atom_site_aniso_U_11
_atom_site_aniso_U_22
_atom_site_aniso_U_33
_atom_site_aniso_U_23
_atom_site_aniso_U_13
_atom_site_aniso_U_12
V1 0.0228(2) 0.0235(2) 0.0192(2) -0.00210(15) 0.01065(18) 0.00280(15)
O1 0.0319(9) 0.0254(10) 0.0388(11) 0.0003(8) 0.0126(8) 0.0025(8)
O2 0.0290(10) 0.0489(12) 0.0236(9) -0.0015(8) 0.0146(8) 0.0063(8)
O3 0.0228(9) 0.0292(10) 0.0230(9) -0.0066(7) 0.0115(7) 0.0004(7)
N1 0.0235(10) 0.0224(10) 0.0210(10) 0.0030(8) 0.0121(8) 0.0017(8)
N2 0.0219(9) 0.0220(10) 0.0179(9) 0.0007(8) 0.0103(8) 0.0027(8)
N3 0.0201(9) 0.0277(11) 0.0204(10) -0.0014(8) 0.0095(8) 0.0021(8)
C1 0.0272(13) 0.0274(13) 0.0309(13) 0.0031(10) 0.0174(11) 0.0039(10)
C2 0.0233(12) 0.0372(15) 0.0385(15) 0.0062(12) 0.0164(12) 0.0044(11)
C3 0.0219(12) 0.0383(15) 0.0297(13) 0.0046(11) 0.0098(11) -0.0043(11)
C4 0.0275(13) 0.0275(13) 0.0232(12) 0.0018(10) 0.0124(11) -0.0024(10)
C5 0.0266(12) 0.0216(11) 0.0185(11) 0.0041(9) 0.0123(10) 0.0018(9)
C6 0.0251(11) 0.0223(12) 0.0172(10) 0.0026(9) 0.0112(10) 0.0003(9)
C7 0.0272(12) 0.0308(13) 0.0248(12) -0.0073(10) 0.0113(11) 0.0006(10)
C8 0.0240(11) 0.0231(12) 0.0165(10) 0.0014(9) 0.0109(9) 0.0014(9)
C9 0.0221(11) 0.0252(12) 0.0161(10) 0.0036(9) 0.0102(9) 0.0020(9)
C10 0.0270(12) 0.0278(12) 0.0161(11) -0.0002(9) 0.0084(10) 0.0024(10)
C11 0.0283(13) 0.0353(14) 0.0223(12) 0.0019(10) 0.0118(11) 0.0085(11)
C12 0.0218(12) 0.0408(15) 0.0225(12) 0.0041(11) 0.0088(10) 0.0026(11)
C13 0.0252(13) 0.0333(14) 0.0240(12) -0.0016(10) 0.0076(11) -0.0035(10)
C14 0.0286(13) 0.0262(12) 0.0205(12) 0.0000(9) 0.0117(10) 0.0020(10)

loop_
_atom_type_symbol
_atom_type_description
_atom_type_scat_dispersion_real
_atom_type_scat_dispersion_imag
_atom_type_scat_source
C C 0.0033 0.0016 'International Tables Vol C Tables 4.2.6.8 and 6.1.1.4'
H H 0.0000 0.0000 'International Tables Vol C Tables 4.2.6.8 and 6.1.1.4'
N N 0.0061 0.0033 'International Tables Vol C Tables 4.2.6.8 and 6.1.1.4'
O O 0.0106 0.0060 'International Tables Vol C Tables 4.2.6.8 and 6.1.1.4'
V V 0.3005 0.5294 'International Tables Vol C Tables 4.2.6.8 and 6.1.1.4'

loop_
_geom_angle_atom_site_label_1
_geom_angle_atom_site_label_2
_geom_angle_atom_site_label_3
_geom_angle
_geom_angle_site_symmetry_1
_geom_angle_site_symmetry_3
_geom_angle_publ_flag
O1 V1 O2 110.35(10) . . ?
O1 V1 O3 102.97(9) . . ?
O2 V1 O3 102.29(8) . . ?
O1 V1 N2 124.03(9) . . ?
O2 V1 N2 125.17(9) . . ?
O3 V1 N2 73.56(7) . . ?
O1 V1 N1 96.19(9) . . ?
O2 V1 N1 96.29(9) . . ?
O3 V1 N1 146.51(7) . . ?
N2 V1 N1 72.96(7) . . ?
C8 O3 V1 118.39(15) . . ?
C1 N1 C5 118.7(2) . . ?
C1 N1 V1 122.81(17) . . ?
C5 N1 V1 118.54(15) . . ?
C6 N2 N3 119.62(19) . . ?
C6 N2 V1 122.19(15) . . ?
N3 N2 V1 118.18(14) . . ?
C8 N3 N2 106.70(18) . . ?
N1 C1 C2 122.3(2) . . ?
C1 C2 C3 119.5(2) . . ?
C2 C3 C4 119.0(2) . . ?
C5 C4 C3 119.0(2) . . ?
N1 C5 C4 121.6(2) . . ?
N1 C5 C6 113.7(2) . . ?
C4 C5 C6 124.7(2) . . ?
N2 C6 C5 112.5(2) . . ?
N2 C6 C7 124.4(2) . . ?
C5 C6 C7 123.1(2) . . ?
O3 C8 N3 123.1(2) . . ?
O3 C8 C9 118.5(2) . . ?
N3 C8 C9 118.4(2) . . ?
C14 C9 C10 119.6(2) . . ?
C14 C9 C8 119.8(2) . . ?
C10 C9 C8 120.5(2) . . ?
C11 C10 C9 120.1(2) . . ?
C10 C11 C12 120.2(2) . . ?
C13 C12 C11 120.2(2) . . ?
C12 C13 C14 120.0(2) . . ?
C9 C14 C13 119.9(2) . . ?

loop_
_geom_bond_atom_site_label_1
_geom_bond_atom_site_label_2
_geom_bond_distance
_geom_bond_site_symmetry_2
_geom_bond_publ_flag
V1 O1 1.6150(19) . ?
V1 O2 1.6181(18) . ?
V1 O3 1.9548(17) . ?
V1 N2 2.1037(19) . ?
V1 N1 2.111(2) . ?
O3 C8 1.300(3) . ?
N1 C1 1.337(3) . ?
N1 C5 1.358(3) . ?
N2 C6 1.294(3) . ?
N2 N3 1.381(3) . ?
N3 C8 1.314(3) . ?
C1 C2 1.374(4) . ?
C2 C3 1.377(4) . ?
C3 C4 1.385(4) . ?
C4 C5 1.384(3) . ?
C5 C6 1.462(3) . ?
C6 C7 1.485(3) . ?
C8 C9 1.476(3) . ?
C9 C14 1.388(3) . ?
C9 C10 1.399(3) . ?
C10 C11 1.379(3) . ?
C11 C12 1.385(4) . ?
C12 C13 1.384(4) . ?
C13 C14 1.393(3) . ?
